data_2232137
loop_
_publ_author_name
'Geng, Hua-Wei'
'Wang, Guo-Cai'
'Li, Guo-Qiang'
'Jiang, Ren-Wang'
'Li, Yao-Lan'

_publ_section_title
;
 5-Hydroxy-3,4',6,7-tetramethoxyflavone
;
_journal_coeditor_code ZS2143
_journal_issue 10
_journal_name_full 'Acta Crystallographica Section E'
_journal_page_first o2733
_journal_paper_doi 10.1107/S160053681103827X
_journal_volume 67
_journal_year 2011
_chemical_formula_moiety 'C19 H18 O7'
_chemical_formula_sum 'C19 H18 O7'
_chemical_formula_weight 358.33
_chemical_name_common 5-hydroxy-3,4',6,7-tetramethoxyflavone
_chemical_name_systematic
;
5-Hydroxy-3,6,7-trimethoxy-2-(4-methoxyphenyl)-4<i>H</i>-1-benzopyran-4-one
;
_space_group_crystal_system monoclinic
_space_group_IT_number 14
_space_group_name_Hall '-P 2ybc'
_space_group_name_H-M_alt 'P 1 21/c 1'
_symmetry_space_group_name_Hall '-P 2ybc'
_symmetry_space_group_name_H-M 'P 1 21/c 1'
_atom_sites_solution_hydrogens geom
_atom_sites_solution_primary direct
_atom_sites_solution_secondary difmap
_audit_creation_method
;
  Olex2 1.1  (compiled 2011.08.18 svn.r1932, GUI svn.r3819)
;
_cell_angle_alpha 90.00
_cell_angle_beta 110.487(2)
_cell_angle_gamma 90.00
_cell_formula_units_Z 4
_cell_length_a 16.6029(3)
_cell_length_b 7.40255(12)
_cell_length_c 14.8666(3)
_cell_measurement_reflns_used 3031
_cell_measurement_temperature 295(2)
_cell_measurement_theta_max 62.6236
_cell_measurement_theta_min 3.1707
_cell_volume 1711.60(6)
_computing_cell_refinement 'CrysAlis PRO (Agilent, 2011)'
_computing_data_collection 'CrysAlis PRO (Agilent, 2011)'
_computing_data_reduction 'CrysAlis PRO (Agilent, 2011)'
_computing_molecular_graphics 'OLEX2 (Dolomanov <i>et al.</i>, 2009)'
_computing_publication_material 'OLEX2 (Dolomanov <i>et al.</i>, 2009)'
_computing_structure_refinement 'SHELXL97 (Sheldrick, 2008)'
_computing_structure_solution 'SHELXS97 (Sheldrick, 2008)'
_diffrn_ambient_temperature 295(2)
_diffrn_detector_area_resol_mean 16.0288
_diffrn_measured_fraction_theta_full 0.978
_diffrn_measured_fraction_theta_max 0.978
_diffrn_measurement_device_type 'Oxford Diffraction Xcalibur Sapphire3 Gemini Ultra CCD'
_diffrn_measurement_method '\w scans'
_diffrn_radiation_monochromator mirror
_diffrn_radiation_type 'Cu K\a'
_diffrn_radiation_wavelength 1.5418
_diffrn_reflns_av_R_equivalents 0.0163
_diffrn_reflns_limit_h_max 18
_diffrn_reflns_limit_h_min -19
_diffrn_reflns_limit_k_max 8
_diffrn_reflns_limit_k_min -8
_diffrn_reflns_limit_l_max 17
_diffrn_reflns_limit_l_min -12
_diffrn_reflns_number 5568
_diffrn_reflns_theta_full 62.72
_diffrn_reflns_theta_max 62.72
_diffrn_reflns_theta_min 5.69
_diffrn_standards_number 0
_exptl_absorpt_coefficient_mu 0.899
_exptl_absorpt_correction_T_max 1.000
_exptl_absorpt_correction_T_min 0.596
_exptl_absorpt_correction_type multi-scan
_exptl_absorpt_process_details '(CrysAlis PRO; Agilent, 2011)'
_exptl_crystal_colour colourless
_exptl_crystal_density_diffrn 1.391
_exptl_crystal_density_method 'not measured'
_exptl_crystal_description block
_exptl_crystal_F_000 752
_exptl_crystal_size_max 0.26
_exptl_crystal_size_mid 0.21
_exptl_crystal_size_min 0.18
_refine_diff_density_max 0.139
_refine_diff_density_min -0.129
_refine_ls_extinction_coef 0.0178(13)
_refine_ls_extinction_expression Fc^*^=kFc[1+0.001xFc^2^\l^3^/sin(2\q)]^-1/4^
_refine_ls_extinction_method none
_refine_ls_goodness_of_fit_ref 1.033
_refine_ls_hydrogen_treatment constr
_refine_ls_matrix_type full
_refine_ls_number_parameters 241
_refine_ls_number_reflns 2681
_refine_ls_number_restraints 0
_refine_ls_restrained_S_all 1.033
_refine_ls_R_factor_all 0.0391
_refine_ls_R_factor_gt 0.0350
_refine_ls_shift/su_max 0.001
_refine_ls_shift/su_mean 0.000
_refine_ls_structure_factor_coef Fsqd
_refine_ls_weighting_details 'calc w=1/[\s^2^(Fo^2^)+(0.0545P)^2^+0.2624P] where P=(Fo^2^+2Fc^2^)/3'
_refine_ls_weighting_scheme calc
_refine_ls_wR_factor_gt 0.0932
_refine_ls_wR_factor_ref 0.0973
_reflns_number_gt 2380
_reflns_number_total 2681
_reflns_threshold_expression I>2\s(I)
_cod_data_source_file zs2143.cif
_cod_data_source_block I
_cod_database_code 2232137
_cod_database_fobs_code 2232137

loop_
_space_group_symop_id
_space_group_symop_operation_xyz
1 'x, y, z'
2 '-x, y+1/2, -z+1/2'
3 '-x, -y, -z'
4 'x, -y-1/2, z-1/2'

loop_
_atom_site_type_symbol
_atom_site_label
_atom_site_fract_x
_atom_site_fract_y
_atom_site_fract_z
_atom_site_U_iso_or_equiv
_atom_site_adp_type
_atom_site_calc_flag
_atom_site_refinement_flags
_atom_site_occupancy
_atom_site_symmetry_multiplicity
C C1 0.48173(9) 0.62713(18) 0.35189(9) 0.0426(3) Uani d . 1 1
H H1 0.4827 0.6247 0.4148 0.051 Uiso calc R 1 1
C C2 0.55652(9) 0.65137(18) 0.33208(9) 0.0426(3) Uani d . 1 1
C C3 0.55508(9) 0.65911(18) 0.23692(10) 0.0437(3) Uani d . 1 1
C C4 0.47856(10) 0.63752(18) 0.16217(9) 0.0452(4) Uani d . 1 1
C C5 0.40106(9) 0.60851(18) 0.18019(9) 0.0425(3) Uani d . 1 1
C C6 0.40584(9) 0.60677(17) 0.27555(9) 0.0400(3) Uani d . 1 1
C C7 0.31987(10) 0.58282(19) 0.10407(10) 0.0470(4) Uani d . 1 1
C C8 0.24726(9) 0.55273(19) 0.13451(10) 0.0463(4) Uani d . 1 1
C C9 0.25552(9) 0.55542(18) 0.22864(9) 0.0426(3) Uani d . 1 1
C C10 0.18754(9) 0.54065(19) 0.27030(9) 0.0438(3) Uani d . 1 1
C C11 0.19372(9) 0.6426(2) 0.35134(10) 0.0471(4) Uani d . 1 1
H H11 0.2413 0.7167 0.3786 0.057 Uiso calc R 1 1
C C12 0.13104(9) 0.6358(2) 0.39175(10) 0.0512(4) Uani d . 1 1
H H12 0.1363 0.7058 0.4455 0.061 Uiso calc R 1 1
C C13 0.05974(9) 0.5249(2) 0.35272(10) 0.0502(4) Uani d . 1 1
C C14 0.05317(10) 0.4198(2) 0.27362(12) 0.0581(4) Uani d . 1 1
H H14 0.0063 0.3432 0.2478 0.070 Uiso calc R 1 1
C C15 0.11659(10) 0.4286(2) 0.23276(11) 0.0553(4) Uani d . 1 1
H H15 0.1114 0.3581 0.1792 0.066 Uiso calc R 1 1
C C16 0.64117(10) 0.6460(3) 0.49839(11) 0.0672(5) Uani d . 1 1
H H16A 0.6228 0.5260 0.5065 0.101 Uiso calc R 1 1
H H16B 0.6050 0.7324 0.5140 0.101 Uiso calc R 1 1
H H16C 0.6996 0.6630 0.5402 0.101 Uiso calc R 1 1
C C17 0.67982(12) 0.5470(3) 0.21626(15) 0.0744(5) Uani d . 1 1
H H17A 0.6467 0.4644 0.1676 0.112 Uiso calc R 1 1
H H17B 0.6983 0.4879 0.2776 0.112 Uiso calc R 1 1
H H17C 0.7292 0.5860 0.2020 0.112 Uiso calc R 1 1
C C18 0.15121(13) 0.3816(3) 0.00626(14) 0.0818(6) Uani d . 1 1
H H18A 0.1759 0.4002 -0.0425 0.123 Uiso calc R 1 1
H H18B 0.0905 0.3617 -0.0234 0.123 Uiso calc R 1 1
H H18C 0.1773 0.2782 0.0442 0.123 Uiso calc R 1 1
C C19 -0.07302(12) 0.4180(3) 0.36159(15) 0.0807(6) Uani d . 1 1
H H19A -0.1054 0.4487 0.2961 0.121 Uiso calc R 1 1
H H19B -0.1084 0.4341 0.4001 0.121 Uiso calc R 1 1
H H19C -0.0549 0.2942 0.3650 0.121 Uiso calc R 1 1
O O1 0.33340(6) 0.58608(13) 0.29847(6) 0.0426(3) Uani d . 1 1
O O2 0.63532(6) 0.67071(15) 0.40059(7) 0.0525(3) Uani d . 1 1
O O3 0.62890(7) 0.69783(14) 0.21861(7) 0.0529(3) Uani d . 1 1
O O4 0.47794(8) 0.64402(17) 0.07088(7) 0.0620(3) Uani d . 1 1
H H4 0.4288 0.6281 0.0334 0.093 Uiso calc R 1 1
O O5 0.31225(8) 0.58768(17) 0.01722(7) 0.0616(3) Uani d . 1 1
O O6 0.16597(7) 0.53866(16) 0.06686(7) 0.0587(3) Uani d . 1 1
O O7 0.00047(7) 0.53200(18) 0.39654(8) 0.0674(4) Uani d . 1 1

loop_
_atom_site_aniso_label
_atom_site_aniso_U_11
_atom_site_aniso_U_22
_atom_site_aniso_U_33
_atom_site_aniso_U_12
_atom_site_aniso_U_13
_atom_site_aniso_U_23
C1 0.0497(8) 0.0430(8) 0.0356(7) -0.0008(6) 0.0155(6) 0.0017(6)
C2 0.0492(8) 0.0354(7) 0.0431(7) -0.0009(6) 0.0160(6) 0.0014(6)
C3 0.0547(8) 0.0332(7) 0.0489(8) -0.0023(6) 0.0253(7) 0.0009(6)
C4 0.0654(9) 0.0362(7) 0.0389(7) -0.0008(6) 0.0243(7) 0.0009(6)
C5 0.0552(8) 0.0343(7) 0.0380(7) 0.0016(6) 0.0165(6) 0.0008(5)
C6 0.0486(8) 0.0334(7) 0.0396(7) 0.0022(6) 0.0175(6) 0.0026(5)
C7 0.0626(9) 0.0394(7) 0.0359(7) 0.0056(7) 0.0132(6) 0.0033(6)
C8 0.0513(8) 0.0415(8) 0.0394(7) 0.0053(6) 0.0074(6) 0.0014(6)
C9 0.0469(8) 0.0343(7) 0.0410(7) 0.0030(6) 0.0084(6) -0.0001(6)
C10 0.0448(7) 0.0396(7) 0.0418(7) 0.0011(6) 0.0086(6) 0.0013(6)
C11 0.0455(8) 0.0488(8) 0.0424(7) -0.0076(6) 0.0096(6) -0.0027(6)
C12 0.0533(8) 0.0552(9) 0.0432(7) -0.0080(7) 0.0143(6) -0.0058(7)
C13 0.0476(8) 0.0517(9) 0.0487(8) -0.0052(7) 0.0139(6) 0.0020(7)
C14 0.0525(9) 0.0538(9) 0.0633(9) -0.0156(7) 0.0143(7) -0.0097(8)
C15 0.0593(9) 0.0490(9) 0.0544(8) -0.0080(7) 0.0159(7) -0.0123(7)
C16 0.0522(9) 0.0982(14) 0.0450(8) -0.0076(9) 0.0092(7) 0.0153(9)
C17 0.0725(12) 0.0621(11) 0.1037(14) 0.0102(9) 0.0500(11) 0.0093(10)
C18 0.0770(12) 0.0918(15) 0.0642(11) -0.0132(11) 0.0088(9) -0.0287(10)
C19 0.0579(10) 0.0963(15) 0.0901(13) -0.0257(10) 0.0288(9) -0.0111(12)
O1 0.0438(5) 0.0456(5) 0.0367(5) -0.0003(4) 0.0121(4) 0.0005(4)
O2 0.0473(6) 0.0639(7) 0.0455(5) -0.0059(5) 0.0154(4) 0.0045(5)
O3 0.0624(6) 0.0430(6) 0.0640(6) -0.0042(5) 0.0357(5) 0.0008(5)
O4 0.0791(8) 0.0728(8) 0.0406(5) -0.0097(6) 0.0290(5) -0.0025(5)
O5 0.0754(7) 0.0706(8) 0.0348(5) 0.0027(6) 0.0141(5) 0.0057(5)
O6 0.0545(6) 0.0664(7) 0.0439(6) 0.0046(5) 0.0029(5) -0.0018(5)
O7 0.0587(7) 0.0816(9) 0.0676(7) -0.0227(6) 0.0294(6) -0.0130(6)

loop_
_atom_type_symbol
_atom_type_description
_atom_type_scat_dispersion_real
_atom_type_scat_dispersion_imag
_atom_type_scat_source
C C 0.0181 0.0091 'International Tables Vol C Tables 4.2.6.8 and 6.1.1.4'
H H 0.0000 0.0000 'International Tables Vol C Tables 4.2.6.8 and 6.1.1.4'
O O 0.0492 0.0322 'International Tables Vol C Tables 4.2.6.8 and 6.1.1.4'

loop_
_geom_angle_atom_site_label_1
_geom_angle_atom_site_label_2
_geom_angle_atom_site_label_3
_geom_angle
C2 C1 H1 121.0
C6 C1 H1 121.0
C6 C1 C2 117.96(12)
C1 C2 C3 121.20(13)
O2 C2 C1 123.76(12)
O2 C2 C3 115.04(12)
C4 C3 C2 119.61(13)
C4 C3 O3 120.00(12)
O3 C3 C2 120.30(13)
C3 C4 C5 120.51(12)
O4 C4 C3 119.16(13)
O4 C4 C5 120.33(13)
C4 C5 C7 122.26(12)
C6 C5 C4 117.47(13)
C6 C5 C7 120.26(13)
C1 C6 C5 123.22(13)
O1 C6 C1 115.93(11)
O1 C6 C5 120.85(12)
C5 C7 C8 115.41(12)
O5 C7 C5 122.41(14)
O5 C7 C8 122.18(13)
C9 C8 C7 121.73(13)
C9 C8 O6 118.29(14)
O6 C8 C7 119.66(12)
C8 C9 C10 128.17(13)
C8 C9 O1 120.90(13)
O1 C9 C10 110.79(11)
C11 C10 C9 119.26(12)
C15 C10 C9 122.96(13)
C15 C10 C11 117.78(14)
C10 C11 H11 119.3
C12 C11 C10 121.36(13)
C12 C11 H11 119.3
C11 C12 H12 119.9
C11 C12 C13 120.29(14)
C13 C12 H12 119.9
C14 C13 C12 119.34(14)
O7 C13 C12 115.55(13)
O7 C13 C14 125.10(14)
C13 C14 H14 120.0
C13 C14 C15 119.95(14)
C15 C14 H14 120.0
C10 C15 C14 121.25(14)
C10 C15 H15 119.4
C14 C15 H15 119.4
H16A C16 H16B 109.5
H16A C16 H16C 109.5
H16B C16 H16C 109.5
O2 C16 H16A 109.5
O2 C16 H16B 109.5
O2 C16 H16C 109.5
H17A C17 H17B 109.5
H17A C17 H17C 109.5
H17B C17 H17C 109.5
O3 C17 H17A 109.5
O3 C17 H17B 109.5
O3 C17 H17C 109.5
H18A C18 H18B 109.5
H18A C18 H18C 109.5
H18B C18 H18C 109.5
O6 C18 H18A 109.5
O6 C18 H18B 109.5
O6 C18 H18C 109.5
H19A C19 H19B 109.5
H19A C19 H19C 109.5
H19B C19 H19C 109.5
O7 C19 H19A 109.5
O7 C19 H19B 109.5
O7 C19 H19C 109.5
C9 O1 C6 120.71(10)
C2 O2 C16 116.96(11)
C3 O3 C17 115.09(12)
C4 O4 H4 109.5
C8 O6 C18 115.31(13)
C13 O7 C19 118.32(13)

loop_
_geom_bond_atom_site_label_1
_geom_bond_atom_site_label_2
_geom_bond_distance
C1 H1 0.9300
C1 C2 1.3845(19)
C1 C6 1.3774(19)
C2 C3 1.408(2)
C2 O2 1.3552(17)
C3 C4 1.373(2)
C3 O3 1.3755(17)
C4 C5 1.419(2)
C4 O4 1.3543(17)
C5 C6 1.3920(19)
C5 C7 1.437(2)
C6 O1 1.3685(16)
C7 C8 1.446(2)
C7 O5 1.2531(17)
C8 C9 1.358(2)
C8 O6 1.3761(17)
C9 C10 1.469(2)
C9 O1 1.3644(16)
C10 C11 1.395(2)
C10 C15 1.388(2)
C11 H11 0.9300
C11 C12 1.373(2)
C12 H12 0.9300
C12 C13 1.390(2)
C13 C14 1.382(2)
C13 O7 1.3580(18)
C14 H14 0.9300
C14 C15 1.389(2)
C15 H15 0.9300
C16 H16A 0.9600
C16 H16B 0.9600
C16 H16C 0.9600
C16 O2 1.4347(18)
C17 H17A 0.9600
C17 H17B 0.9600
C17 H17C 0.9600
C17 O3 1.408(2)
C18 H18A 0.9600
C18 H18B 0.9600
C18 H18C 0.9600
C18 O6 1.438(2)
C19 H19A 0.9600
C19 H19B 0.9600
C19 H19C 0.9600
C19 O7 1.424(2)
O4 H4 0.8200

loop_
_geom_hbond_atom_site_label_D
_geom_hbond_atom_site_label_H
_geom_hbond_atom_site_label_A
_geom_hbond_distance_DH
_geom_hbond_distance_HA
_geom_hbond_distance_DA
_geom_hbond_angle_DHA
O4 H4 O5 0.82 1.89 2.6157(16) 147.2

loop_
_geom_torsion_atom_site_label_1
_geom_torsion_atom_site_label_2
_geom_torsion_atom_site_label_3
_geom_torsion_atom_site_label_4
_geom_torsion
C1 C2 C3 C4 -1.7(2)
C1 C2 C3 O3 174.72(12)
C1 C2 O2 C16 6.5(2)
C1 C6 O1 C9 -176.54(12)
C2 C1 C6 C5 0.3(2)
C2 C1 C6 O1 -178.99(12)
C2 C3 C4 C5 0.3(2)
C2 C3 C4 O4 -179.58(13)
C2 C3 O3 C17 88.51(17)
C3 C2 O2 C16 -174.02(14)
C3 C4 C5 C6 1.3(2)
C3 C4 C5 C7 -179.12(13)
C4 C3 O3 C17 -95.05(17)
C4 C5 C6 C1 -1.7(2)
C4 C5 C6 O1 177.63(11)
C4 C5 C7 C8 179.28(13)
C4 C5 C7 O5 -1.3(2)
C5 C6 O1 C9 4.11(18)
C5 C7 C8 C9 2.3(2)
C5 C7 C8 O6 175.71(12)
C6 C1 C2 C3 1.4(2)
C6 C1 C2 O2 -179.15(13)
C6 C5 C7 C8 -1.2(2)
C6 C5 C7 O5 178.25(13)
C7 C5 C6 C1 178.74(12)
C7 C5 C6 O1 -2.0(2)
C7 C8 C9 C10 175.13(13)
C7 C8 C9 O1 -0.3(2)
C7 C8 O6 C18 67.14(19)
C8 C9 C10 C11 -142.84(15)
C8 C9 C10 C15 37.3(2)
C8 C9 O1 C6 -2.98(19)
C9 C8 O6 C18 -119.21(16)
C9 C10 C11 C12 178.80(13)
C9 C10 C15 C14 -179.31(14)
C10 C9 O1 C6 -179.13(11)
C10 C11 C12 C13 0.5(2)
C11 C10 C15 C14 0.8(2)
C11 C12 C13 C14 0.9(2)
C11 C12 C13 O7 -178.28(14)
C12 C13 C14 C15 -1.4(2)
C12 C13 O7 C19 -178.35(16)
C13 C14 C15 C10 0.5(3)
C14 C13 O7 C19 2.6(2)
C15 C10 C11 C12 -1.3(2)
O1 C9 C10 C11 32.96(17)
O1 C9 C10 C15 -146.90(14)
O2 C2 C3 C4 178.76(12)
O2 C2 C3 O3 -4.78(19)
O3 C3 C4 C5 -176.13(12)
O3 C3 C4 O4 4.0(2)
O4 C4 C5 C6 -178.79(13)
O4 C4 C5 C7 0.8(2)
O5 C7 C8 C9 -177.12(14)
O5 C7 C8 O6 -3.7(2)
O6 C8 C9 C10 1.6(2)
O6 C8 C9 O1 -173.81(12)
O7 C13 C14 C15 177.69(15)
